data_7041786
loop_
_publ_author_name
'Phanopoulos, Andreas'
'Leung, Alice H. M.'
'Yow, Shuhui'
'Palomas, David'
'White, Andrew J. P.'
'Hellgardt, Klaus'
'Horton, Andrew'
'Crimmin, Mark R.'

_publ_section_title
;
 Binuclear \b-diketiminate complexes of copper(i).
;
_journal_issue 7
_journal_name_full 'Dalton transactions (Cambridge, England : 2003)'
_journal_page_first 2081
_journal_page_last 2090
_journal_paper_doi 10.1039/c6dt04246e
_journal_volume 46
_journal_year 2017
_chemical_formula_moiety 'C65 H75 Cu2 N5 P2, 0.5(C6 H14)'
_chemical_formula_sum 'C68 H82 Cu2 N5 P2'
_chemical_formula_weight 1158.40
_space_group_crystal_system monoclinic
_space_group_IT_number 14
_space_group_name_Hall '-P 2yn'
_space_group_name_H-M_alt 'P 1 21/n 1'
_symmetry_space_group_name_Hall '-P 2yn'
_symmetry_space_group_name_H-M 'P 1 21/n 1'
_atom_sites_solution_hydrogens geom
_audit_creation_method SHELXL-2014/7
_audit_update_record
;
2016-10-25 deposited with the CCDC.
2017-01-20 downloaded from the CCDC.
;
_cell_angle_alpha 90
_cell_angle_beta 98.5171(17)
_cell_angle_gamma 90
_cell_formula_units_Z 4
_cell_length_a 14.7652(2)
_cell_length_b 17.8395(4)
_cell_length_c 23.9383(4)
_cell_measurement_reflns_used 18057
_cell_measurement_temperature 173(2)
_cell_measurement_theta_max 28.9540
_cell_measurement_theta_min 3.6140
_cell_volume 6235.9(2)
_computing_cell_refinement 'CrysAlis RED, Oxford Diffraction Ltd'
_computing_data_collection 'CrysAlis CCD, Oxford Diffraction Ltd'
_computing_data_reduction 'CrysAlis RED, Oxford Diffraction Ltd'
_computing_molecular_graphics 'Bruker SHELXTL'
_computing_publication_material 'CIFTAB-2013 (Sheldrick, 2013)'
_computing_structure_refinement 'SHELXL-2014/7 (Sheldrick, 2014)'
_computing_structure_solution 'SHELXS-2013 (Sheldrick, 2013)'
_diffrn_ambient_temperature 173(2)
_diffrn_detector_area_resol_mean 15.9825
_diffrn_measured_fraction_theta_full 0.998
_diffrn_measured_fraction_theta_max 0.872
_diffrn_measurement_device_type 'OD Xcalibur 3'
_diffrn_measurement_method 'omega scans'
_diffrn_radiation_type MoK\a
_diffrn_radiation_wavelength 0.71073
_diffrn_reflns_av_R_equivalents 0.0291
_diffrn_reflns_av_unetI/netI 0.0349
_diffrn_reflns_Laue_measured_fraction_full 0.998
_diffrn_reflns_Laue_measured_fraction_max 0.872
_diffrn_reflns_limit_h_max 19
_diffrn_reflns_limit_h_min -17
_diffrn_reflns_limit_k_max 22
_diffrn_reflns_limit_k_min -17
_diffrn_reflns_limit_l_max 32
_diffrn_reflns_limit_l_min -32
_diffrn_reflns_number 52879
_diffrn_reflns_point_group_measured_fraction_full 0.998
_diffrn_reflns_point_group_measured_fraction_max 0.872
_diffrn_reflns_theta_full 25.242
_diffrn_reflns_theta_max 29.335
_diffrn_reflns_theta_min 2.974
_diffrn_source 'Enhance (Mo) X-ray Source'
_exptl_absorpt_coefficient_mu 0.777
_exptl_absorpt_correction_T_max 0.798
_exptl_absorpt_correction_T_min 0.739
_exptl_absorpt_correction_type analytical
_exptl_absorpt_process_details
; 
CrysAlisPro, Agilent Technologies, 
Version 1.171.36.28 (release 01-02-2013 CrysAlis171 .NET) 
(compiled Feb  1 2013,16:14:44) 
Analytical numeric absorption correction using a multifaceted crystal 
model based on expressions derived by R.C. Clark & J.S. Reid. 
(Clark, R. C. & Reid, J. S. (1995). Acta Cryst. A51, 887-897) 
;
_exptl_crystal_colour Yellow
_exptl_crystal_density_diffrn 1.234
_exptl_crystal_description blocks
_exptl_crystal_F_000 2452
_exptl_crystal_size_max 0.60
_exptl_crystal_size_mid 0.42
_exptl_crystal_size_min 0.40
_refine_diff_density_max 0.390
_refine_diff_density_min -0.339
_refine_diff_density_rms 0.058
_refine_ls_extinction_method none
_refine_ls_goodness_of_fit_ref 1.055
_refine_ls_hydrogen_treatment constr
_refine_ls_matrix_type full
_refine_ls_number_parameters 739
_refine_ls_number_reflns 14929
_refine_ls_number_restraints 70
_refine_ls_restrained_S_all 1.059
_refine_ls_R_factor_all 0.0552
_refine_ls_R_factor_gt 0.0363
_refine_ls_shift/su_max 0.002
_refine_ls_shift/su_mean 0.000
_refine_ls_structure_factor_coef Fsqd
_refine_ls_weighting_details 'w=1/[\s^2^(Fo^2^)+(0.0318P)^2^+4.1585P] where P=(Fo^2^+2Fc^2^)/3'
_refine_ls_weighting_scheme calc
_refine_ls_wR_factor_gt 0.0801
_refine_ls_wR_factor_ref 0.0905
_reflns_Friedel_coverage 0.000
_reflns_number_gt 11853
_reflns_number_total 14929
_reflns_threshold_expression 'I > 2\s(I)'
_cod_data_source_file c6dt04246e2.cif
_cod_data_source_block 2-Cu2_L2
_cod_depositor_comments 'Adding full bibliography for 7041779--7041788.cif.'
_cod_database_code 7041786
_shelx_shelxl_version_number 2014/7
_shelx_space_group_comment
; 
The symmetry employed for this shelxl refinement is uniquely defined 
by the following loop, which should always be used as a source of 
symmetry information in preference to the above space-group names. 
They are only intended as comments. 
;

loop_
_space_group_symop_operation_xyz
'x, y, z'
'-x+1/2, y+1/2, -z+1/2'
'-x, -y, -z'
'x-1/2, -y-1/2, z-1/2'

loop_
_atom_site_label
_atom_site_type_symbol
_atom_site_fract_x
_atom_site_fract_y
_atom_site_fract_z
_atom_site_U_iso_or_equiv
_atom_site_adp_type
_atom_site_occupancy
_atom_site_site_symmetry_order
_atom_site_calc_flag
_atom_site_refinement_flags_posn
_atom_site_refinement_flags_adp
_atom_site_refinement_flags_occupancy
_atom_site_disorder_assembly
_atom_site_disorder_group
Cu1 Cu 0.42350(2) 0.61936(2) 0.24370(2) 0.02144(6) Uani 1 1 d . . . . .
Cu2 Cu 0.77192(2) 0.64138(2) 0.14263(2) 0.02155(6) Uani 1 1 d . . . . .
P1 P 0.48541(3) 0.51194(3) 0.23139(2) 0.01997(10) Uani 1 1 d . . . . .
P2 P 0.76627(3) 0.60269(3) 0.22798(2) 0.02084(10) Uani 1 1 d . . . . .
N1 N 0.37226(11) 0.67479(10) 0.30131(6) 0.0251(3) Uani 1 1 d . . . . .
C1 C 0.33942(13) 0.74354(12) 0.29229(9) 0.0290(4) Uani 1 1 d . . . . .
C2 C 0.33949(14) 0.78399(12) 0.24203(9) 0.0318(5) Uani 1 1 d . . . . .
H2 H 0.3110 0.8318 0.2410 0.038 Uiso 1 1 calc R U . . .
C3 C 0.37549(12) 0.76406(11) 0.19300(8) 0.0263(4) Uani 1 1 d . . . . .
N3 N 0.41746(10) 0.69942(9) 0.18732(6) 0.0235(3) Uani 1 1 d . . . . .
C4 C 0.29784(17) 0.78378(14) 0.33842(10) 0.0439(6) Uani 1 1 d . . . . .
H4A H 0.2437 0.7563 0.3464 0.066 Uiso 1 1 calc R U . . .
H4B H 0.2800 0.8347 0.3258 0.066 Uiso 1 1 calc R U . . .
H4C H 0.3430 0.7863 0.3728 0.066 Uiso 1 1 calc R U . . .
C5 C 0.36361(15) 0.81976(13) 0.14496(10) 0.0384(5) Uani 1 1 d . . . . .
H5A H 0.4213 0.8245 0.1296 0.058 Uiso 1 1 calc R U . . .
H5B H 0.3465 0.8686 0.1589 0.058 Uiso 1 1 calc R U . . .
H5C H 0.3154 0.8023 0.1152 0.058 Uiso 1 1 calc R U . . .
C6 C 0.45465(12) 0.68386(11) 0.13733(8) 0.0236(4) Uani 1 1 d . . . . .
N7 N 0.54411(10) 0.70039(9) 0.13806(6) 0.0213(3) Uani 1 1 d . . . . .
C8 C 0.58244(12) 0.68082(11) 0.09267(8) 0.0229(4) Uani 1 1 d . . . . .
C9 C 0.53454(15) 0.64310(15) 0.04692(9) 0.0393(6) Uani 1 1 d . . . . .
H9 H 0.5645 0.6277 0.0163 0.047 Uiso 1 1 calc R U . . .
C10 C 0.44275(16) 0.62826(17) 0.04654(10) 0.0486(7) Uani 1 1 d . . . . .
H10 H 0.4082 0.6036 0.0152 0.058 Uiso 1 1 calc R U . . .
C11 C 0.40161(14) 0.64964(15) 0.09223(9) 0.0375(5) Uani 1 1 d . . . . .
H11 H 0.3382 0.6410 0.0926 0.045 Uiso 1 1 calc R U . . .
N12 N 0.67665(10) 0.69678(9) 0.09300(6) 0.0229(3) Uani 1 1 d . . . . .
C12 C 0.69863(12) 0.73994(11) 0.05124(7) 0.0223(4) Uani 1 1 d . . . . .
C13 C 0.78401(12) 0.73981(11) 0.03301(7) 0.0212(4) Uani 1 1 d . . . . .
H13 H 0.7940 0.7787 0.0075 0.025 Uiso 1 1 calc R U . . .
C14 C 0.85751(12) 0.68954(11) 0.04745(7) 0.0210(4) Uani 1 1 d . . . . .
N14 N 0.86469(10) 0.64422(9) 0.09134(6) 0.0208(3) Uani 1 1 d . . . . .
C15 C 0.62839(14) 0.79376(13) 0.02102(9) 0.0323(5) Uani 1 1 d . . . . .
H15A H 0.5887 0.7670 -0.0089 0.049 Uiso 1 1 calc R U . . .
H15B H 0.6598 0.8347 0.0044 0.049 Uiso 1 1 calc R U . . .
H15C H 0.5912 0.8144 0.0480 0.049 Uiso 1 1 calc R U . . .
C16 C 0.92950(14) 0.68811(13) 0.00835(8) 0.0322(5) Uani 1 1 d . . . . .
H16A H 0.9905 0.6930 0.0306 0.048 Uiso 1 1 calc R U . . .
H16B H 0.9189 0.7298 -0.0185 0.048 Uiso 1 1 calc R U . . .
H16C H 0.9256 0.6406 -0.0124 0.048 Uiso 1 1 calc R U . . .
C17 C 0.37417(13) 0.64127(12) 0.35610(8) 0.0262(4) Uani 1 1 d . . . . .
C18 C 0.45769(14) 0.63899(13) 0.39278(9) 0.0328(5) Uani 1 1 d . . . . .
C19 C 0.45934(16) 0.60488(15) 0.44535(9) 0.0410(6) Uani 1 1 d . . . . .
H19 H 0.5149 0.6039 0.4710 0.049 Uiso 1 1 calc R U . . .
C20 C 0.38172(17) 0.57256(15) 0.46073(9) 0.0427(6) Uani 1 1 d . . . . .
H20 H 0.3838 0.5506 0.4971 0.051 Uiso 1 1 calc R U . . .
C21 C 0.30138(16) 0.57218(14) 0.42335(9) 0.0385(5) Uani 1 1 d . . . . .
H21 H 0.2489 0.5483 0.4338 0.046 Uiso 1 1 calc R U . . .
C22 C 0.29550(14) 0.60626(12) 0.37038(9) 0.0308(5) Uani 1 1 d D . . . .
C23 C 0.54476(15) 0.67031(15) 0.37462(10) 0.0402(6) Uani 1 1 d . . . . .
H23 H 0.5391 0.6627 0.3329 0.048 Uiso 1 1 calc R U . . .
C24 C 0.63112(17) 0.6289(2) 0.40077(12) 0.0674(10) Uani 1 1 d . . . . .
H24A H 0.6433 0.6395 0.4414 0.101 Uiso 1 1 calc R U . . .
H24B H 0.6831 0.6457 0.3829 0.101 Uiso 1 1 calc R U . . .
H24C H 0.6224 0.5749 0.3949 0.101 Uiso 1 1 calc R U . . .
C25 C 0.5539(2) 0.75469(19) 0.38479(15) 0.0710(10) Uani 1 1 d . . . . .
H25A H 0.4986 0.7800 0.3661 0.106 Uiso 1 1 calc R U . . .
H25B H 0.6074 0.7735 0.3693 0.106 Uiso 1 1 calc R U . . .
H25C H 0.5614 0.7648 0.4255 0.106 Uiso 1 1 calc R U . . .
C26 C 0.2092(4) 0.5971(7) 0.3280(4) 0.0393(19) Uani 0.70(3) 1 d D U P A 1
H26A H 0.2086 0.6391 0.3002 0.047 Uiso 0.70(3) 1 calc R U P A 1
C27 C 0.1202(4) 0.6035(9) 0.3537(4) 0.067(3) Uani 0.70(3) 1 d D U P A 1
H27A H 0.0676 0.5970 0.3240 0.100 Uiso 0.70(3) 1 calc R U P A 1
H27B H 0.1192 0.5645 0.3825 0.100 Uiso 0.70(3) 1 calc R U P A 1
H27C H 0.1172 0.6529 0.3712 0.100 Uiso 0.70(3) 1 calc R U P A 1
C28 C 0.2102(6) 0.5242(4) 0.2945(4) 0.0554(17) Uani 0.70(3) 1 d D U P A 1
H28A H 0.1536 0.5202 0.2676 0.083 Uiso 0.70(3) 1 calc R U P A 1
H28B H 0.2629 0.5242 0.2739 0.083 Uiso 0.70(3) 1 calc R U P A 1
H28C H 0.2148 0.4815 0.3205 0.083 Uiso 0.70(3) 1 calc R U P A 1
C26' C 0.2047(10) 0.6080(12) 0.3309(9) 0.032(4) Uiso 0.30(3) 1 d D U P A 2
H26B H 0.2088 0.6438 0.2992 0.038 Uiso 0.30(3) 1 calc R U P A 2
C27' C 0.1261(11) 0.6312(10) 0.3626(7) 0.049(3) Uiso 0.30(3) 1 d D U P A 2
H27D H 0.0685 0.6319 0.3363 0.074 Uiso 0.30(3) 1 calc R U P A 2
H27E H 0.1212 0.5952 0.3930 0.074 Uiso 0.30(3) 1 calc R U P A 2
H27F H 0.1382 0.6813 0.3788 0.074 Uiso 0.30(3) 1 calc R U P A 2
C28' C 0.1888(12) 0.5281(8) 0.3074(8) 0.051(4) Uiso 0.30(3) 1 d D U P A 2
H28D H 0.1308 0.5263 0.2816 0.076 Uiso 0.30(3) 1 calc R U P A 2
H28E H 0.2391 0.5141 0.2870 0.076 Uiso 0.30(3) 1 calc R U P A 2
H28F H 0.1864 0.4930 0.3387 0.076 Uiso 0.30(3) 1 calc R U P A 2
C29 C 0.93867(12) 0.59134(11) 0.10118(8) 0.0236(4) Uani 1 1 d . . . . .
C30 C 0.92375(14) 0.51709(12) 0.08219(8) 0.0283(4) Uani 1 1 d . . . . .
C31 C 0.99208(16) 0.46440(14) 0.09904(10) 0.0383(5) Uani 1 1 d . . . . .
H31 H 0.9829 0.4138 0.0872 0.046 Uiso 1 1 calc R U . . .
C32 C 1.07248(16) 0.48417(16) 0.13241(10) 0.0457(6) Uani 1 1 d . . . . .
H32 H 1.1173 0.4471 0.1444 0.055 Uiso 1 1 calc R U . . .
C33 C 1.08804(15) 0.55767(15) 0.14838(10) 0.0409(6) Uani 1 1 d . . . . .
H33 H 1.1447 0.5710 0.1704 0.049 Uiso 1 1 calc R U . . .
C34 C 1.02250(13) 0.61279(13) 0.13302(9) 0.0302(5) Uani 1 1 d . . . . .
C35 C 0.83438(15) 0.49413(12) 0.04644(9) 0.0325(5) Uani 1 1 d . . . . .
H35 H 0.8077 0.5396 0.0258 0.039 Uiso 1 1 calc R U . . .
C36 C 0.76568(17) 0.46618(16) 0.08363(11) 0.0498(7) Uani 1 1 d . . . . .
H36A H 0.7895 0.4207 0.1036 0.075 Uiso 1 1 calc R U . . .
H36B H 0.7073 0.4549 0.0600 0.075 Uiso 1 1 calc R U . . .
H36C H 0.7562 0.5050 0.1111 0.075 Uiso 1 1 calc R U . . .
C37 C 0.8473(2) 0.43422(15) 0.00252(10) 0.0496(6) Uani 1 1 d . . . . .
H37A H 0.8938 0.4510 -0.0200 0.074 Uiso 1 1 calc R U . . .
H37B H 0.7892 0.4261 -0.0223 0.074 Uiso 1 1 calc R U . . .
H37C H 0.8671 0.3872 0.0218 0.074 Uiso 1 1 calc R U . . .
C38 C 1.04101(14) 0.69313(14) 0.15175(10) 0.0375(5) Uani 1 1 d . . . . .
H38 H 0.9935 0.7250 0.1289 0.045 Uiso 1 1 calc R U . . .
C39 C 1.13470(18) 0.72121(19) 0.14043(15) 0.0706(9) Uani 1 1 d . . . . .
H39A H 1.1832 0.6948 0.1652 0.106 Uiso 1 1 calc R U . . .
H39B H 1.1396 0.7752 0.1479 0.106 Uiso 1 1 calc R U . . .
H39C H 1.1412 0.7116 0.1009 0.106 Uiso 1 1 calc R U . . .
C40 C 1.0304(2) 0.70366(18) 0.21351(11) 0.0598(8) Uani 1 1 d . . . . .
H40A H 0.9673 0.6922 0.2187 0.090 Uiso 1 1 calc R U . . .
H40B H 1.0447 0.7557 0.2247 0.090 Uiso 1 1 calc R U . . .
H40C H 1.0724 0.6699 0.2370 0.090 Uiso 1 1 calc R U . . .
C41 C 0.59572(12) 0.52747(11) 0.20596(8) 0.0225(4) Uani 1 1 d . . . . .
H41A H 0.6312 0.4802 0.2081 0.027 Uiso 1 1 calc R U . . .
H41B H 0.5850 0.5442 0.1661 0.027 Uiso 1 1 calc R U . . .
C42 C 0.64887(12) 0.58714(11) 0.24282(7) 0.0222(4) Uani 1 1 d . . . . .
H42A H 0.6518 0.5724 0.2829 0.027 Uiso 1 1 calc R U . . .
H42B H 0.6148 0.6350 0.2375 0.027 Uiso 1 1 calc R U . . .
C43 C 0.42482(12) 0.45234(11) 0.17617(7) 0.0227(4) Uani 1 1 d . . . . .
C44 C 0.34446(13) 0.47894(13) 0.14542(8) 0.0302(4) Uani 1 1 d . . . . .
H44 H 0.3188 0.5247 0.1560 0.036 Uiso 1 1 calc R U . . .
C45 C 0.30089(15) 0.43919(14) 0.09907(9) 0.0365(5) Uani 1 1 d . . . . .
H45 H 0.2457 0.4578 0.0783 0.044 Uiso 1 1 calc R U . . .
C46 C 0.33746(15) 0.37319(14) 0.08335(9) 0.0369(5) Uani 1 1 d . . . . .
H46 H 0.3086 0.3467 0.0511 0.044 Uiso 1 1 calc R U . . .
C47 C 0.41605(16) 0.34555(15) 0.11438(11) 0.0452(6) Uani 1 1 d . . . . .
H47 H 0.4407 0.2994 0.1039 0.054 Uiso 1 1 calc R U . . .
C48 C 0.45970(15) 0.38439(13) 0.16086(10) 0.0377(5) Uani 1 1 d . . . . .
H48 H 0.5136 0.3644 0.1823 0.045 Uiso 1 1 calc R U . . .
C49 C 0.51518(13) 0.45133(11) 0.29305(8) 0.0237(4) Uani 1 1 d . . . . .
C50 C 0.58788(14) 0.40067(12) 0.29990(9) 0.0324(5) Uani 1 1 d . . . . .
H50 H 0.6237 0.3941 0.2704 0.039 Uiso 1 1 calc R U . . .
C51 C 0.60836(16) 0.35979(13) 0.34954(10) 0.0405(5) Uani 1 1 d . . . . .
H51 H 0.6580 0.3253 0.3538 0.049 Uiso 1 1 calc R U . . .
C52 C 0.55699(19) 0.36906(13) 0.39242(9) 0.0431(6) Uani 1 1 d . . . . .
H52 H 0.5720 0.3419 0.4267 0.052 Uiso 1 1 calc R U . . .
C53 C 0.4838(2) 0.41763(15) 0.38592(9) 0.0471(6) Uani 1 1 d . . . . .
H53 H 0.4472 0.4227 0.4152 0.057 Uiso 1 1 calc R U . . .
C54 C 0.46344(16) 0.45928(13) 0.33672(9) 0.0357(5) Uani 1 1 d . . . . .
H54 H 0.4137 0.4935 0.3328 0.043 Uiso 1 1 calc R U . . .
C55 C 0.80123(12) 0.67485(11) 0.28102(8) 0.0236(4) Uani 1 1 d . . . . .
C56 C 0.86224(13) 0.66218(13) 0.33026(9) 0.0320(5) Uani 1 1 d . . . . .
H56 H 0.8913 0.6148 0.3367 0.038 Uiso 1 1 calc R U . . .
C57 C 0.88049(15) 0.71914(15) 0.36993(10) 0.0415(6) Uani 1 1 d . . . . .
H57 H 0.9223 0.7104 0.4035 0.050 Uiso 1 1 calc R U . . .
C58 C 0.83892(16) 0.78800(15) 0.36132(10) 0.0437(6) Uani 1 1 d . . . . .
H58 H 0.8512 0.8262 0.3891 0.052 Uiso 1 1 calc R U . . .
C59 C 0.77919(16) 0.80154(14) 0.31219(10) 0.0402(5) Uani 1 1 d . . . . .
H59 H 0.7507 0.8492 0.3060 0.048 Uiso 1 1 calc R U . . .
C60 C 0.76091(14) 0.74531(13) 0.27202(9) 0.0324(5) Uani 1 1 d . . . . .
H60 H 0.7205 0.7549 0.2381 0.039 Uiso 1 1 calc R U . . .
C61 C 0.82612(12) 0.51765(11) 0.25556(8) 0.0241(4) Uani 1 1 d . . . . .
C62 C 0.89607(14) 0.48914(13) 0.22847(9) 0.0318(5) Uani 1 1 d . . . . .
H62 H 0.9141 0.5156 0.1975 0.038 Uiso 1 1 calc R U . . .
C63 C 0.93959(16) 0.42263(14) 0.24622(10) 0.0420(6) Uani 1 1 d . . . . .
H63 H 0.9876 0.4042 0.2276 0.050 Uiso 1 1 calc R U . . .
C64 C 0.91362(16) 0.38307(14) 0.29078(11) 0.0416(6) Uani 1 1 d . . . . .
H64 H 0.9422 0.3366 0.3020 0.050 Uiso 1 1 calc R U . . .
C65 C 0.84609(16) 0.41126(14) 0.31885(10) 0.0417(6) Uani 1 1 d . . . . .
H65 H 0.8292 0.3848 0.3501 0.050 Uiso 1 1 calc R U . . .
C66 C 0.80253(14) 0.47821(13) 0.30171(9) 0.0337(5) Uani 1 1 d . . . . .
H66 H 0.7563 0.4973 0.3215 0.040 Uiso 1 1 calc R U . . .
C71 C -0.1441(10) 0.5833(7) 0.5159(5) 0.054(3) Uiso 0.282(5) 1 d D U P B -1
H71A H -0.2109 0.5829 0.5143 0.081 Uiso 0.282(5) 1 calc R U P B -1
H71B H -0.1150 0.5745 0.5548 0.081 Uiso 0.282(5) 1 calc R U P B -1
H71C H -0.1247 0.6322 0.5031 0.081 Uiso 0.282(5) 1 calc R U P B -1
C72 C -0.1155(10) 0.5212(8) 0.4773(6) 0.070(3) Uiso 0.282(5) 1 d D U P B -1
H72A H -0.1368 0.4723 0.4899 0.084 Uiso 0.282(5) 1 calc R U P B -1
H72B H -0.1465 0.5299 0.4383 0.084 Uiso 0.282(5) 1 calc R U P B -1
C73 C -0.0131(11) 0.5172(13) 0.4769(9) 0.086(4) Uiso 0.282(5) 1 d D U P B -1
H73A H 0.0105 0.5679 0.4703 0.104 Uiso 0.282(5) 1 calc R U P B -1
H73B H -0.0005 0.4844 0.4456 0.104 Uiso 0.282(5) 1 calc R U P B -1
C74 C 0.0361(10) 0.4866(12) 0.5327(8) 0.081(4) Uiso 0.282(5) 1 d D U P B -1
H74A H 0.0369 0.5258 0.5620 0.097 Uiso 0.282(5) 1 calc R U P B -1
H74B H 0.0011 0.4434 0.5443 0.097 Uiso 0.282(5) 1 calc R U P B -1
C75 C 0.1335(12) 0.4619(12) 0.5301(10) 0.105(5) Uiso 0.282(5) 1 d D U P B -1
H75A H 0.1658 0.4528 0.5687 0.125 Uiso 0.282(5) 1 calc R U P B -1
H75B H 0.1665 0.5019 0.5127 0.125 Uiso 0.282(5) 1 calc R U P B -1
C76 C 0.1331(16) 0.3890(11) 0.4946(10) 0.126(5) Uiso 0.282(5) 1 d D U P B -1
H76A H 0.1963 0.3733 0.4930 0.189 Uiso 0.282(5) 1 calc R U P B -1
H76B H 0.1010 0.3493 0.5121 0.189 Uiso 0.282(5) 1 calc R U P B -1
H76C H 0.1018 0.3984 0.4562 0.189 Uiso 0.282(5) 1 calc R U P B -1
C71' C -0.1799(13) 0.5861(10) 0.5110(8) 0.067(4) Uiso 0.218(5) 1 d D U P B -2
H71D H -0.2444 0.5816 0.5160 0.101 Uiso 0.218(5) 1 calc R U P B -2
H71E H -0.1409 0.5788 0.5474 0.101 Uiso 0.218(5) 1 calc R U P B -2
H71F H -0.1690 0.6361 0.4964 0.101 Uiso 0.218(5) 1 calc R U P B -2
C72' C -0.1568(11) 0.5252(11) 0.4681(8) 0.072(4) Uiso 0.218(5) 1 d D U P B -2
H72C H -0.1664 0.4741 0.4822 0.086 Uiso 0.218(5) 1 calc R U P B -2
H72D H -0.1948 0.5319 0.4307 0.086 Uiso 0.218(5) 1 calc R U P B -2
C73' C -0.0548(11) 0.5395(12) 0.4648(8) 0.092(4) Uiso 0.218(5) 1 d D U P B -2
H73C H -0.0430 0.5941 0.4667 0.111 Uiso 0.218(5) 1 calc R U P B -2
H73D H -0.0408 0.5212 0.4280 0.111 Uiso 0.218(5) 1 calc R U P B -2
C74' C 0.0095(16) 0.500(2) 0.5128(8) 0.097(4) Uiso 0.218(5) 1 d D U P B -2
H74C H 0.0393 0.5374 0.5403 0.117 Uiso 0.218(5) 1 calc R U P B -2
H74D H -0.0249 0.4640 0.5329 0.117 Uiso 0.218(5) 1 calc R U P B -2
C75' C 0.0812(12) 0.4596(12) 0.4829(7) 0.105(4) Uiso 0.218(5) 1 d D U P B -2
H75C H 0.0509 0.4175 0.4604 0.126 Uiso 0.218(5) 1 calc R U P B -2
H75D H 0.1041 0.4949 0.4563 0.126 Uiso 0.218(5) 1 calc R U P B -2
C76' C 0.1631(16) 0.4289(17) 0.5235(11) 0.138(6) Uiso 0.218(5) 1 d D U P B -2
H76D H 0.2057 0.4039 0.5019 0.207 Uiso 0.218(5) 1 calc R U P B -2
H76E H 0.1946 0.4703 0.5453 0.207 Uiso 0.218(5) 1 calc R U P B -2
H76F H 0.1414 0.3928 0.5494 0.207 Uiso 0.218(5) 1 calc R U P B -2

loop_
_atom_site_aniso_label
_atom_site_aniso_U_11
_atom_site_aniso_U_22
_atom_site_aniso_U_33
_atom_site_aniso_U_23
_atom_site_aniso_U_13
_atom_site_aniso_U_12
Cu1 0.02291(11) 0.02018(13) 0.02197(11) -0.00077(9) 0.00578(9) 0.00287(9)
Cu2 0.02146(11) 0.02442(13) 0.01928(11) 0.00199(9) 0.00473(9) 0.00227(9)
P1 0.0213(2) 0.0192(3) 0.0194(2) -0.00075(18) 0.00302(18) 0.00183(18)
P2 0.0204(2) 0.0230(3) 0.0195(2) 0.00125(19) 0.00385(18) 0.00197(18)
N1 0.0260(8) 0.0249(9) 0.0261(8) -0.0028(7) 0.0098(7) 0.0000(7)
C1 0.0262(9) 0.0260(11) 0.0372(11) -0.0072(9) 0.0131(8) -0.0007(8)
C2 0.0301(10) 0.0200(11) 0.0476(12) 0.0001(9) 0.0132(9) 0.0055(8)
C3 0.0221(9) 0.0219(11) 0.0354(11) 0.0033(8) 0.0055(8) -0.0003(7)
N3 0.0230(7) 0.0240(9) 0.0249(8) 0.0023(7) 0.0079(6) 0.0032(6)
C4 0.0539(14) 0.0310(13) 0.0535(14) -0.0061(11) 0.0304(12) 0.0059(11)
C5 0.0391(12) 0.0293(13) 0.0477(13) 0.0126(10) 0.0098(10) 0.0088(10)
C6 0.0229(9) 0.0245(11) 0.0232(9) 0.0052(8) 0.0029(7) 0.0026(7)
N7 0.0211(7) 0.0209(9) 0.0221(8) 0.0021(6) 0.0038(6) 0.0020(6)
C8 0.0228(9) 0.0249(11) 0.0212(9) 0.0031(8) 0.0037(7) 0.0016(7)
C9 0.0357(11) 0.0588(17) 0.0252(10) -0.0101(10) 0.0102(9) -0.0094(11)
C10 0.0372(12) 0.080(2) 0.0278(11) -0.0141(12) 0.0035(10) -0.0208(13)
C11 0.0249(10) 0.0573(16) 0.0299(11) 0.0015(10) 0.0031(9) -0.0092(10)
N12 0.0198(7) 0.0282(9) 0.0209(8) 0.0005(7) 0.0041(6) 0.0012(6)
C12 0.0260(9) 0.0211(10) 0.0190(9) -0.0034(7) 0.0012(7) 0.0002(7)
C13 0.0247(9) 0.0189(10) 0.0202(9) 0.0004(7) 0.0039(7) -0.0026(7)
C14 0.0233(9) 0.0219(10) 0.0182(8) -0.0041(7) 0.0039(7) -0.0055(7)
N14 0.0196(7) 0.0219(9) 0.0213(7) -0.0018(6) 0.0047(6) 0.0011(6)
C15 0.0305(10) 0.0331(13) 0.0334(11) 0.0076(9) 0.0048(9) 0.0080(9)
C16 0.0309(10) 0.0392(13) 0.0287(10) 0.0046(9) 0.0120(9) 0.0026(9)
C17 0.0291(10) 0.0255(11) 0.0260(10) -0.0055(8) 0.0109(8) 0.0015(8)
C18 0.0336(11) 0.0375(13) 0.0280(10) -0.0129(9) 0.0071(9) -0.0019(9)
C19 0.0423(12) 0.0537(16) 0.0255(11) -0.0091(10) 0.0001(9) 0.0024(11)
C20 0.0559(15) 0.0479(16) 0.0252(11) 0.0013(10) 0.0088(10) 0.0027(12)
C21 0.0429(12) 0.0417(14) 0.0340(11) 0.0015(10) 0.0158(10) -0.0029(10)
C22 0.0322(10) 0.0316(12) 0.0303(10) -0.0004(9) 0.0101(9) 0.0022(9)
C23 0.0334(11) 0.0543(16) 0.0341(12) -0.0155(11) 0.0085(9) -0.0057(11)
C24 0.0324(13) 0.121(3) 0.0481(16) -0.0076(17) 0.0026(12) 0.0040(15)
C25 0.0547(17) 0.073(2) 0.093(2) -0.0323(19) 0.0364(17) -0.0281(16)
C26 0.026(2) 0.049(5) 0.044(3) 0.017(2) 0.0082(16) -0.0015(19)
C27 0.033(2) 0.104(8) 0.067(4) 0.016(4) 0.019(2) 0.000(3)
C28 0.049(3) 0.063(3) 0.050(3) -0.002(3) -0.007(3) -0.021(2)
C29 0.0222(9) 0.0274(11) 0.0226(9) 0.0024(8) 0.0083(7) 0.0045(8)
C30 0.0338(10) 0.0273(11) 0.0264(10) 0.0028(8) 0.0129(8) 0.0059(8)
C31 0.0456(13) 0.0301(13) 0.0428(13) 0.0041(10) 0.0179(11) 0.0130(10)
C32 0.0374(12) 0.0507(17) 0.0516(14) 0.0138(12) 0.0152(11) 0.0255(11)
C33 0.0250(10) 0.0568(17) 0.0409(13) 0.0095(12) 0.0047(9) 0.0109(10)
C34 0.0230(9) 0.0381(13) 0.0305(10) 0.0044(9) 0.0070(8) 0.0050(9)
C35 0.0435(12) 0.0254(12) 0.0290(10) -0.0026(9) 0.0061(9) 0.0006(9)
C36 0.0466(14) 0.0576(18) 0.0460(14) -0.0119(13) 0.0095(11) -0.0190(12)
C37 0.0765(18) 0.0350(15) 0.0381(13) -0.0077(11) 0.0108(12) 0.0044(13)
C38 0.0267(10) 0.0434(15) 0.0401(12) -0.0020(11) -0.0024(9) -0.0024(9)
C39 0.0411(15) 0.071(2) 0.101(3) -0.0171(19) 0.0140(16) -0.0222(14)
C40 0.0653(18) 0.064(2) 0.0472(15) -0.0102(14) -0.0003(13) 0.0112(15)
C41 0.0230(9) 0.0220(10) 0.0227(9) 0.0001(8) 0.0042(7) 0.0016(7)
C42 0.0216(8) 0.0254(10) 0.0200(9) -0.0008(8) 0.0042(7) 0.0002(7)
C43 0.0240(9) 0.0247(10) 0.0199(9) -0.0019(8) 0.0047(7) -0.0026(7)
C44 0.0298(10) 0.0300(12) 0.0299(10) 0.0007(9) 0.0013(8) -0.0003(9)
C45 0.0301(10) 0.0478(15) 0.0298(11) 0.0034(10) -0.0011(9) -0.0067(10)
C46 0.0342(11) 0.0511(15) 0.0260(10) -0.0137(10) 0.0069(9) -0.0159(10)
C47 0.0383(12) 0.0434(15) 0.0543(15) -0.0251(12) 0.0082(11) -0.0004(11)
C48 0.0298(10) 0.0366(14) 0.0442(13) -0.0142(10) -0.0026(9) 0.0050(9)
C49 0.0288(9) 0.0195(10) 0.0217(9) -0.0006(7) 0.0006(8) -0.0003(8)
C50 0.0342(11) 0.0274(12) 0.0359(11) 0.0058(9) 0.0058(9) 0.0042(9)
C51 0.0438(13) 0.0290(13) 0.0466(13) 0.0082(10) 0.0001(11) 0.0070(10)
C52 0.0708(17) 0.0291(13) 0.0268(11) 0.0068(9) -0.0014(11) 0.0051(11)
C53 0.0779(18) 0.0388(15) 0.0275(11) 0.0057(10) 0.0172(12) 0.0140(13)
C54 0.0482(13) 0.0307(13) 0.0293(11) 0.0034(9) 0.0092(10) 0.0110(10)
C55 0.0216(9) 0.0263(11) 0.0244(9) -0.0010(8) 0.0080(7) -0.0040(7)
C56 0.0262(10) 0.0362(13) 0.0334(11) -0.0032(9) 0.0031(8) -0.0037(9)
C57 0.0344(11) 0.0524(16) 0.0355(12) -0.0090(11) -0.0017(10) -0.0080(11)
C58 0.0401(12) 0.0441(15) 0.0482(14) -0.0211(12) 0.0107(11) -0.0133(11)
C59 0.0429(12) 0.0286(13) 0.0512(14) -0.0071(11) 0.0137(11) -0.0035(10)
C60 0.0339(11) 0.0300(12) 0.0341(11) -0.0008(9) 0.0080(9) -0.0010(9)
C61 0.0234(9) 0.0246(11) 0.0228(9) 0.0016(8) -0.0017(7) 0.0011(8)
C62 0.0305(10) 0.0328(13) 0.0322(11) 0.0039(9) 0.0045(9) 0.0074(9)
C63 0.0370(12) 0.0390(14) 0.0488(14) 0.0002(11) 0.0031(10) 0.0156(10)
C64 0.0391(12) 0.0305(13) 0.0505(14) 0.0102(11) -0.0087(11) 0.0075(10)
C65 0.0409(12) 0.0399(15) 0.0420(13) 0.0196(11) -0.0017(10) 0.0014(10)
C66 0.0322(10) 0.0367(13) 0.0322(11) 0.0090(10) 0.0050(9) 0.0050(9)

loop_
_atom_type_symbol
_atom_type_description
_atom_type_scat_dispersion_real
_atom_type_scat_dispersion_imag
_atom_type_scat_source
C C 0.0033 0.0016 'International Tables Vol C Tables 4.2.6.8 and 6.1.1.4'
H H 0.0000 0.0000 'International Tables Vol C Tables 4.2.6.8 and 6.1.1.4'
N N 0.0061 0.0033 'International Tables Vol C Tables 4.2.6.8 and 6.1.1.4'
P P 0.1023 0.0942 'International Tables Vol C Tables 4.2.6.8 and 6.1.1.4'
Cu Cu 0.3201 1.2651 'International Tables Vol C Tables 4.2.6.8 and 6.1.1.4'

loop_
_geom_angle_atom_site_label_1
_geom_angle_atom_site_label_2
_geom_angle_atom_site_label_3
_geom_angle
N1 Cu1 N3 97.79(7)
N1 Cu1 P1 140.01(5)
N3 Cu1 P1 121.98(5)
N12 Cu2 N14 96.41(6)
N12 Cu2 P2 127.19(4)
N14 Cu2 P2 136.22(5)
C43 P1 C49 105.87(9)
C43 P1 C41 102.17(8)
C49 P1 C41 103.70(9)
C43 P1 Cu1 116.33(7)
C49 P1 Cu1 118.02(6)
C41 P1 Cu1 108.91(7)
C55 P2 C61 105.18(9)
C55 P2 C42 98.58(8)
C61 P2 C42 102.93(9)
C55 P2 Cu2 112.57(6)
C61 P2 Cu2 121.32(6)
C42 P2 Cu2 113.46(6)
C1 N1 C17 119.40(16)
C1 N1 Cu1 121.87(13)
C17 N1 Cu1 118.66(13)
N1 C1 C2 124.70(18)
N1 C1 C4 119.74(19)
C2 C1 C4 115.57(19)
C1 C2 C3 129.42(19)
N3 C3 C2 123.14(18)
N3 C3 C5 119.84(18)
C2 C3 C5 117.01(18)
C3 N3 C6 120.18(16)
C3 N3 Cu1 122.56(13)
C6 N3 Cu1 117.12(12)
N7 C6 C11 123.21(17)
N7 C6 N3 116.55(16)
C11 C6 N3 120.14(17)
C8 N7 C6 117.45(16)
N7 C8 C9 122.55(17)
N7 C8 N12 118.25(16)
C9 C8 N12 119.14(16)
C10 C9 C8 118.95(19)
C9 C10 C11 119.2(2)
C6 C11 C10 118.49(19)
C12 N12 C8 117.19(15)
C12 N12 Cu2 120.59(12)
C8 N12 Cu2 121.02(12)
N12 C12 C13 124.27(17)
N12 C12 C15 119.74(16)
C13 C12 C15 115.98(17)
C12 C13 C14 128.53(17)
N14 C14 C13 123.61(16)
N14 C14 C16 120.05(17)
C13 C14 C16 116.33(17)
C14 N14 C29 120.22(15)
C14 N14 Cu2 122.10(12)
C29 N14 Cu2 117.57(12)
C18 C17 C22 121.07(19)
C18 C17 N1 118.62(17)
C22 C17 N1 120.10(18)
C19 C18 C17 118.2(2)
C19 C18 C23 121.0(2)
C17 C18 C23 120.74(19)
C20 C19 C18 121.2(2)
C21 C20 C19 119.9(2)
C20 C21 C22 121.3(2)
C21 C22 C17 118.1(2)
C21 C22 C26 119.6(4)
C17 C22 C26 121.9(4)
C21 C22 C26' 120.2(10)
C17 C22 C26' 121.6(10)
C18 C23 C24 113.3(2)
C18 C23 C25 111.97(19)
C24 C23 C25 111.3(2)
C22 C26 C28 111.7(6)
C22 C26 C27 114.0(6)
C28 C26 C27 110.4(6)
C22 C26' C27' 111.1(14)
C22 C26' C28' 106.3(13)
C27' C26' C28' 110.2(13)
C34 C29 C30 120.93(18)
C34 C29 N14 119.80(18)
C30 C29 N14 119.11(17)
C31 C30 C29 118.0(2)
C31 C30 C35 120.8(2)
C29 C30 C35 121.15(18)
C32 C31 C30 121.4(2)
C31 C32 C33 120.0(2)
C32 C33 C34 121.3(2)
C33 C34 C29 118.2(2)
C33 C34 C38 120.2(2)
C29 C34 C38 121.56(18)
C30 C35 C36 110.83(17)
C30 C35 C37 112.91(19)
C36 C35 C37 109.5(2)
C34 C38 C40 111.4(2)
C34 C38 C39 112.6(2)
C40 C38 C39 110.9(2)
C42 C41 P1 108.56(12)
C41 C42 P2 114.35(12)
C44 C43 C48 118.79(18)
C44 C43 P1 118.38(15)
C48 C43 P1 122.63(15)
C43 C44 C45 120.5(2)
C46 C45 C44 120.1(2)
C45 C46 C47 119.7(2)
C46 C47 C48 120.7(2)
C47 C48 C43 120.1(2)
C54 C49 C50 118.49(18)
C54 C49 P1 116.94(15)
C50 C49 P1 124.51(15)
C51 C50 C49 120.5(2)
C52 C51 C50 120.1(2)
C51 C52 C53 120.2(2)
C52 C53 C54 120.1(2)
C53 C54 C49 120.6(2)
C56 C55 C60 119.03(19)
C56 C55 P2 123.68(16)
C60 C55 P2 117.23(15)
C57 C56 C55 119.7(2)
C58 C57 C56 120.9(2)
C57 C58 C59 119.9(2)
C58 C59 C60 119.8(2)
C59 C60 C55 120.7(2)
C62 C61 C66 118.21(19)
C62 C61 P2 119.09(15)
C66 C61 P2 122.65(15)
C63 C62 C61 120.8(2)
C64 C63 C62 120.4(2)
C65 C64 C63 119.6(2)
C64 C65 C66 120.4(2)
C65 C66 C61 120.5(2)
C73 C72 C71 113.6(11)
C72 C73 C74 110.9(10)
C75 C74 C73 113.6(11)
C74 C75 C76 109.9(12)
C73' C72' C71' 103.3(10)
C72' C73' C74' 112.6(13)
C75' C74' C73' 104.8(11)
C76' C75' C74' 113.8(13)

loop_
_geom_bond_atom_site_label_1
_geom_bond_atom_site_label_2
_geom_bond_distance
Cu1 N1 1.9394(15)
Cu1 N3 1.9578(16)
Cu1 P1 2.1620(5)
Cu2 N12 1.9678(16)
Cu2 N14 1.9709(14)
Cu2 P2 2.1698(5)
P1 C43 1.8243(19)
P1 C49 1.8300(19)
P1 C41 1.8423(18)
P2 C55 1.828(2)
P2 C61 1.829(2)
P2 C42 1.8414(18)
N1 C1 1.325(3)
N1 C17 1.438(2)
C1 C2 1.403(3)
C1 C4 1.521(3)
C2 C3 1.404(3)
C3 N3 1.326(2)
C3 C5 1.510(3)
N3 C6 1.416(2)
C6 N7 1.351(2)
C6 C11 1.379(3)
N7 C8 1.344(2)
C8 C9 1.387(3)
C8 N12 1.419(2)
C9 C10 1.380(3)
C10 C11 1.381(3)
N12 C12 1.339(2)
C12 C13 1.394(2)
C12 C15 1.516(3)
C13 C14 1.411(3)
C14 N14 1.318(2)
C14 C16 1.517(2)
N14 C29 1.436(2)
C17 C18 1.404(3)
C17 C22 1.405(3)
C18 C19 1.395(3)
C18 C23 1.523(3)
C19 C20 1.381(3)
C20 C21 1.376(3)
C21 C22 1.397(3)
C22 C26 1.516(6)
C22 C26' 1.522(14)
C23 C24 1.525(4)
C23 C25 1.527(4)
C26 C28 1.530(8)
C26 C27 1.536(7)
C26' C27' 1.535(14)
C26' C28' 1.537(14)
C29 C34 1.407(3)
C29 C30 1.407(3)
C30 C31 1.394(3)
C30 C35 1.519(3)
C31 C32 1.375(4)
C32 C33 1.375(4)
C33 C34 1.390(3)
C34 C38 1.514(3)
C35 C36 1.529(3)
C35 C37 1.531(3)
C38 C40 1.521(3)
C38 C39 1.533(3)
C41 C42 1.524(3)
C43 C44 1.384(3)
C43 C48 1.387(3)
C44 C45 1.391(3)
C45 C46 1.371(3)
C46 C47 1.373(3)
C47 C48 1.386(3)
C49 C54 1.390(3)
C49 C50 1.394(3)
C50 C51 1.389(3)
C51 C52 1.374(3)
C52 C53 1.375(3)
C53 C54 1.387(3)
C55 C56 1.392(3)
C55 C60 1.394(3)
C56 C57 1.390(3)
C57 C58 1.375(4)
C58 C59 1.383(3)
C59 C60 1.388(3)
C61 C62 1.394(3)
C61 C66 1.397(3)
C62 C63 1.386(3)
C63 C64 1.380(3)
C64 C65 1.377(3)
C65 C66 1.389(3)
C71 C72 1.542(9)
C72 C73 1.515(9)
C73 C74 1.524(9)
C74 C75 1.515(9)
C75 C76 1.552(10)
C71' C72' 1.566(10)
C72' C73' 1.541(10)
C73' C74' 1.545(10)
C74' C75' 1.545(10)
C75' C76' 1.538(10)
